data_2219955
loop_
_publ_author_name
'Reddy, Thirupathi Reddy Yerram'
'Penthala, Narsimha Reddy'
'Parkin, Sean'
'Crooks, Peter A.'

_publ_section_title (<i>Z</i>)-4-[3-(3-Oxoquinuclidin-2-ylidenemethyl)-1<i>H</i>-indol-1-ylmethyl]benzonitrile
_journal_coeditor_code OM2261
_journal_issue 11
_journal_name_full 'Acta Crystallographica Section E'
_journal_page_first o2049
_journal_paper_doi 10.1107/S1600536808030006
_journal_volume 64
_journal_year 2008
_chemical_formula_iupac 'C24 H21 N3 O'
_chemical_formula_moiety 'C24 H21 N3 O'
_chemical_formula_sum 'C24 H21 N3 O'
_chemical_formula_weight 367.44
_chemical_name_systematic
;
(<i>Z</i>)-4-[3-(3-Oxoquinuclidin-2-ylidenemethyl)-1<i>H</i>-indol-1-
ylmethyl]benzonitrile
;
_space_group_IT_number 2
_symmetry_cell_setting triclinic
_symmetry_space_group_name_Hall '-P 1'
_symmetry_space_group_name_H-M 'P -1'
_atom_sites_solution_hydrogens geom
_atom_sites_solution_primary direct
_atom_sites_solution_secondary difmap
_audit_creation_method SHELXL-97
_cell_angle_alpha 99.1571(13)
_cell_angle_beta 106.0935(14)
_cell_angle_gamma 113.7908(14)
_cell_formula_units_Z 2
_cell_length_a 9.0627(2)
_cell_length_b 10.7959(3)
_cell_length_c 11.6969(4)
_cell_measurement_reflns_used 4341
_cell_measurement_temperature 90.0(2)
_cell_measurement_theta_max 27.48
_cell_measurement_theta_min 1.00
_cell_volume 957.16(5)
_computing_cell_refinement 'SCALEPACK (Otwinowski & Minor, 1997)'
_computing_data_collection 'COLLECT (Nonius, 1998)'
_computing_data_reduction 'DENZO-SMN (Otwinowski & Minor, 1997)'
_computing_molecular_graphics 'XP in SHELXTL (Sheldrick, 2008)'
_computing_publication_material
;
SHELX97 (Sheldrick, 2008) and local procedures
;
_computing_structure_refinement 'SHELXL97 (Sheldrick, 2008)'
_computing_structure_solution 'SHELXS97 (Sheldrick, 2008)'
_diffrn_ambient_temperature 90.0(2)
_diffrn_detector_area_resol_mean 18
_diffrn_measured_fraction_theta_full 0.999
_diffrn_measured_fraction_theta_max 0.999
_diffrn_measurement_device_type 'Nonius KappaCCD'
_diffrn_measurement_method '\w scans at fixed \c = 55\%'
_diffrn_radiation_monochromator graphite
_diffrn_radiation_source 'fine-focus sealed tube'
_diffrn_radiation_type MoK\a
_diffrn_radiation_wavelength 0.71073
_diffrn_reflns_av_R_equivalents 0.054
_diffrn_reflns_av_sigmaI/netI 0.058
_diffrn_reflns_limit_h_max 11
_diffrn_reflns_limit_h_min -11
_diffrn_reflns_limit_k_max 13
_diffrn_reflns_limit_k_min -14
_diffrn_reflns_limit_l_max 15
_diffrn_reflns_limit_l_min 0
_diffrn_reflns_number 20970
_diffrn_reflns_theta_full 27.50
_diffrn_reflns_theta_max 27.50
_diffrn_reflns_theta_min 1.90
_diffrn_standards_number 0
_exptl_absorpt_coefficient_mu 0.079
_exptl_absorpt_correction_T_max 0.980
_exptl_absorpt_correction_T_min 0.966
_exptl_absorpt_correction_type multi-scan
_exptl_absorpt_process_details '(SCALEPACK; Otwinowski & Minor, 1997)'
_exptl_crystal_colour colourless
_exptl_crystal_density_diffrn 1.275
_exptl_crystal_density_method 'not measured'
_exptl_crystal_description 'irregular block'
_exptl_crystal_F_000 388
_exptl_crystal_size_max 0.44
_exptl_crystal_size_mid 0.40
_exptl_crystal_size_min 0.25
_refine_diff_density_max 0.224
_refine_diff_density_min -0.206
_refine_ls_extinction_method none
_refine_ls_goodness_of_fit_ref 1.039
_refine_ls_hydrogen_treatment constr
_refine_ls_matrix_type full
_refine_ls_number_parameters 253
_refine_ls_number_reflns 4385
_refine_ls_number_restraints 0
_refine_ls_restrained_S_all 1.039
_refine_ls_R_factor_all 0.0837
_refine_ls_R_factor_gt 0.0484
_refine_ls_shift/su_max 0.004
_refine_ls_shift/su_mean 0.000
_refine_ls_structure_factor_coef Fsqd
_refine_ls_weighting_details 'calc w=1/[\s^2^(Fo^2^)+(0.0661P)^2^+0.0538P] where P=(Fo^2^+2Fc^2^)/3'
_refine_ls_weighting_scheme calc
_refine_ls_wR_factor_gt 0.1121
_refine_ls_wR_factor_ref 0.1280
_reflns_number_gt 2935
_reflns_number_total 4385
_reflns_threshold_expression I>2\s(I)
_cod_data_source_file om2261.cif
_cod_data_source_block I
_cod_database_code 2219955
_cod_database_fobs_code 2219955

loop_
_symmetry_equiv_pos_as_xyz
'x, y, z'
'-x, -y, -z'

loop_
_atom_site_type_symbol
_atom_site_label
_atom_site_fract_x
_atom_site_fract_y
_atom_site_fract_z
_atom_site_U_iso_or_equiv
_atom_site_adp_type
_atom_site_calc_flag
_atom_site_refinement_flags
_atom_site_occupancy
N N1 0.63840(16) 0.43150(13) 0.54539(11) 0.0220(3) Uani d . 1
N N2 0.29373(16) 0.01430(13) 0.25488(12) 0.0241(3) Uani d . 1
N N3 1.56395(18) 0.85155(14) 1.00029(13) 0.0306(3) Uani d . 1
O O1 0.00836(14) -0.22274(12) 0.37598(11) 0.0320(3) Uani d . 1
C C2 0.53780(19) 0.29481(16) 0.46742(15) 0.0243(4) Uani d . 1
H H2 0.5404 0.2614 0.3882 0.029 Uiso calc R 1
C C3 0.43160(19) 0.21170(16) 0.51985(14) 0.0228(3) Uani d . 1
C C4 0.47183(19) 0.30524(16) 0.63990(14) 0.0215(3) Uani d . 1
C C5 0.4079(2) 0.28731(16) 0.73508(15) 0.0251(4) Uani d . 1
H H5 0.3221 0.1967 0.7294 0.030 Uiso calc R 1
C C6 0.4719(2) 0.40387(17) 0.83761(15) 0.0287(4) Uani d . 1
H H6 0.4307 0.3925 0.9036 0.034 Uiso calc R 1
C C7 0.5965(2) 0.53862(17) 0.84652(16) 0.0296(4) Uani d . 1
H H7 0.6366 0.6171 0.9177 0.036 Uiso calc R 1
C C8 0.6620(2) 0.55952(16) 0.75394(15) 0.0258(4) Uani d . 1
H H8 0.7465 0.6508 0.7598 0.031 Uiso calc R 1
C C9 0.59912(19) 0.44119(16) 0.65166(14) 0.0221(3) Uani d . 1
C C10 0.29595(19) 0.06574(15) 0.46778(15) 0.0237(4) Uani d . 1
H H10 0.2459 0.0273 0.5236 0.028 Uiso calc R 1
C C11 0.23045(19) -0.02341(15) 0.35161(14) 0.0225(3) Uani d . 1
C C12 0.1480(2) 0.00383(16) 0.15034(15) 0.0266(4) Uani d . 1
H H12A 0.1881 0.0271 0.0822 0.032 Uiso calc R 1
H H12B 0.1124 0.0744 0.1797 0.032 Uiso calc R 1
C C13 -0.0109(2) -0.14677(17) 0.09871(16) 0.0301(4) Uani d . 1
H H13A -0.1140 -0.1411 0.1069 0.036 Uiso calc R 1
H H13B -0.0382 -0.1885 0.0090 0.036 Uiso calc R 1
C C14 0.03321(19) -0.24051(16) 0.17351(15) 0.0259(4) Uani d . 1
H H14 -0.0676 -0.3383 0.1441 0.031 Uiso calc R 1
C C15 0.1944(2) -0.24547(17) 0.15857(16) 0.0303(4) Uani d . 1
H H15A 0.1687 -0.2881 0.0694 0.036 Uiso calc R 1
H H15B 0.2270 -0.3043 0.2066 0.036 Uiso calc R 1
C C16 0.3455(2) -0.09142(16) 0.20803(15) 0.0280(4) Uani d . 1
H H16A 0.4442 -0.0848 0.2765 0.034 Uiso calc R 1
H H16B 0.3857 -0.0684 0.1399 0.034 Uiso calc R 1
C C17 0.0820(2) -0.16865(16) 0.30955(15) 0.0249(4) Uani d . 1
C C18 0.76263(19) 0.55154(16) 0.52187(14) 0.0235(3) Uani d . 1
H H18A 0.7227 0.6243 0.5193 0.028 Uiso calc R 1
H H18B 0.7662 0.5186 0.4392 0.028 Uiso calc R 1
C C19 0.94360(19) 0.61802(15) 0.62085(14) 0.0222(3) Uani d . 1
C C20 1.04167(19) 0.76546(16) 0.67051(15) 0.0264(4) Uani d . 1
H H20 0.9969 0.8237 0.6379 0.032 Uiso calc R 1
C C21 1.2034(2) 0.82836(17) 0.76673(15) 0.0284(4) Uani d . 1
H H21 1.2684 0.9290 0.8012 0.034 Uiso calc R 1
C C22 1.26979(19) 0.74218(16) 0.81242(14) 0.0238(4) Uani d . 1
C C23 1.1756(2) 0.59485(16) 0.76076(15) 0.0257(4) Uani d . 1
H H23 1.2224 0.5365 0.7905 0.031 Uiso calc R 1
C C24 1.0130(2) 0.53398(16) 0.66567(15) 0.0256(4) Uani d . 1
H H24 0.9482 0.4334 0.6307 0.031 Uiso calc R 1
C C25 1.4347(2) 0.80457(16) 0.91607(15) 0.0251(4) Uani d . 1

loop_
_atom_site_aniso_label
_atom_site_aniso_U_11
_atom_site_aniso_U_22
_atom_site_aniso_U_33
_atom_site_aniso_U_12
_atom_site_aniso_U_13
_atom_site_aniso_U_23
N1 0.0188(6) 0.0228(7) 0.0201(7) 0.0072(6) 0.0063(5) 0.0052(6)
N2 0.0228(7) 0.0244(7) 0.0227(7) 0.0105(6) 0.0066(6) 0.0063(6)
N3 0.0275(8) 0.0302(8) 0.0286(8) 0.0114(6) 0.0075(7) 0.0067(6)
O1 0.0327(7) 0.0271(6) 0.0347(7) 0.0098(5) 0.0162(6) 0.0113(5)
C2 0.0227(8) 0.0239(8) 0.0208(8) 0.0099(7) 0.0046(7) 0.0026(7)
C3 0.0214(8) 0.0241(8) 0.0208(8) 0.0111(7) 0.0055(7) 0.0052(7)
C4 0.0190(8) 0.0230(8) 0.0211(8) 0.0108(7) 0.0043(6) 0.0068(7)
C5 0.0222(8) 0.0252(9) 0.0251(9) 0.0091(7) 0.0081(7) 0.0079(7)
C6 0.0281(9) 0.0324(9) 0.0242(9) 0.0123(8) 0.0119(7) 0.0069(7)
C7 0.0298(9) 0.0288(9) 0.0255(9) 0.0116(8) 0.0106(8) 0.0022(7)
C8 0.0231(8) 0.0230(8) 0.0249(9) 0.0081(7) 0.0060(7) 0.0046(7)
C9 0.0199(8) 0.0248(8) 0.0199(8) 0.0108(7) 0.0051(6) 0.0059(7)
C10 0.0245(8) 0.0229(8) 0.0250(9) 0.0117(7) 0.0092(7) 0.0091(7)
C11 0.0214(8) 0.0207(8) 0.0243(9) 0.0094(7) 0.0075(7) 0.0075(7)
C12 0.0262(9) 0.0262(9) 0.0245(9) 0.0114(7) 0.0067(7) 0.0082(7)
C13 0.0244(9) 0.0304(9) 0.0287(9) 0.0106(7) 0.0041(7) 0.0092(7)
C14 0.0210(8) 0.0187(8) 0.0273(9) 0.0043(7) 0.0036(7) 0.0044(7)
C15 0.0324(9) 0.0269(9) 0.0300(10) 0.0148(8) 0.0100(8) 0.0060(7)
C16 0.0260(9) 0.0296(9) 0.0286(9) 0.0139(7) 0.0101(7) 0.0074(7)
C17 0.0229(8) 0.0238(8) 0.0300(9) 0.0129(7) 0.0090(7) 0.0105(7)
C18 0.0207(8) 0.0240(8) 0.0230(8) 0.0081(7) 0.0078(7) 0.0082(7)
C19 0.0215(8) 0.0232(8) 0.0210(8) 0.0083(7) 0.0104(7) 0.0068(7)
C20 0.0243(8) 0.0239(9) 0.0293(9) 0.0108(7) 0.0077(7) 0.0101(7)
C21 0.0243(9) 0.0198(8) 0.0318(10) 0.0060(7) 0.0068(7) 0.0040(7)
C22 0.0208(8) 0.0272(9) 0.0222(8) 0.0104(7) 0.0084(7) 0.0068(7)
C23 0.0247(9) 0.0252(9) 0.0285(9) 0.0128(7) 0.0091(7) 0.0105(7)
C24 0.0242(8) 0.0223(8) 0.0256(9) 0.0084(7) 0.0081(7) 0.0049(7)
C25 0.0251(9) 0.0241(9) 0.0270(9) 0.0109(7) 0.0115(8) 0.0090(7)

loop_
_atom_type_symbol
_atom_type_description
_atom_type_scat_dispersion_real
_atom_type_scat_dispersion_imag
_atom_type_scat_source
C C 0.0033 0.0016 'International Tables Vol C Tables 4.2.6.8 and 6.1.1.4'
H H 0.0000 0.0000 'International Tables Vol C Tables 4.2.6.8 and 6.1.1.4'
N N 0.0061 0.0033 'International Tables Vol C Tables 4.2.6.8 and 6.1.1.4'
O O 0.0106 0.0060 'International Tables Vol C Tables 4.2.6.8 and 6.1.1.4'

loop_
_geom_angle_atom_site_label_1
_geom_angle_atom_site_label_2
_geom_angle_atom_site_label_3
_geom_angle
C2 N1 C9 108.68(12)
C2 N1 C18 127.10(13)
C9 N1 C18 124.18(13)
C11 N2 C12 108.02(12)
C11 N2 C16 108.35(11)
C12 N2 C16 108.05(12)
N1 C2 C3 110.60(14)
N1 C2 H2 124.7
C3 C2 H2 124.7
C2 C3 C10 129.90(14)
C2 C3 C4 105.74(13)
C10 C3 C4 124.17(13)
C5 C4 C9 119.08(14)
C5 C4 C3 133.84(14)
C9 C4 C3 107.03(13)
C6 C5 C4 118.62(15)
C6 C5 H5 120.7
C4 C5 H5 120.7
C5 C6 C7 121.38(15)
C5 C6 H6 119.3
C7 C6 H6 119.3
C8 C7 C6 121.27(15)
C8 C7 H7 119.4
C6 C7 H7 119.4
C7 C8 C9 117.14(15)
C7 C8 H8 121.4
C9 C8 H8 121.4
N1 C9 C8 129.54(14)
N1 C9 C4 107.93(13)
C8 C9 C4 122.50(15)
C11 C10 C3 129.13(15)
C11 C10 H10 115.4
C3 C10 H10 115.4
C10 C11 N2 123.45(14)
C10 C11 C17 122.77(14)
N2 C11 C17 113.76(13)
N2 C12 C13 111.92(12)
N2 C12 H12A 109.2
C13 C12 H12A 109.2
N2 C12 H12B 109.2
C13 C12 H12B 109.2
H12A C12 H12B 107.9
C14 C13 C12 108.64(13)
C14 C13 H13A 110.0
C12 C13 H13A 110.0
C14 C13 H13B 110.0
C12 C13 H13B 110.0
H13A C13 H13B 108.3
C17 C14 C13 107.70(13)
C17 C14 C15 107.79(13)
C13 C14 C15 108.08(13)
C17 C14 H14 111.0
C13 C14 H14 111.0
C15 C14 H14 111.0
C14 C15 C16 108.19(12)
C14 C15 H15A 110.1
C16 C15 H15A 110.1
C14 C15 H15B 110.1
C16 C15 H15B 110.1
H15A C15 H15B 108.4
N2 C16 C15 112.41(12)
N2 C16 H16A 109.1
C15 C16 H16A 109.1
N2 C16 H16B 109.1
C15 C16 H16B 109.1
H16A C16 H16B 107.9
O1 C17 C11 124.83(15)
O1 C17 C14 124.67(14)
C11 C17 C14 110.51(13)
N1 C18 C19 112.15(12)
N1 C18 H18A 109.2
C19 C18 H18A 109.2
N1 C18 H18B 109.2
C19 C18 H18B 109.2
H18A C18 H18B 107.9
C24 C19 C20 119.08(14)
C24 C19 C18 120.83(14)
C20 C19 C18 120.07(13)
C21 C20 C19 120.97(14)
C21 C20 H20 119.5
C19 C20 H20 119.5
C20 C21 C22 119.17(15)
C20 C21 H21 120.4
C22 C21 H21 120.4
C23 C22 C21 120.39(14)
C23 C22 C25 119.24(14)
C21 C22 C25 120.35(14)
C24 C23 C22 119.51(14)
C24 C23 H23 120.2
C22 C23 H23 120.2
C23 C24 C19 120.82(14)
C23 C24 H24 119.6
C19 C24 H24 119.6
N3 C25 C22 178.06(17)

loop_
_geom_bond_atom_site_label_1
_geom_bond_atom_site_label_2
_geom_bond_distance
N1 C2 1.3659(19)
N1 C9 1.3845(19)
N1 C18 1.4597(18)
N2 C11 1.4466(19)
N2 C12 1.4804(19)
N2 C16 1.4825(19)
N3 C25 1.150(2)
O1 C17 1.2280(18)
C2 C3 1.383(2)
C2 H2 0.9500
C3 C10 1.443(2)
C3 C4 1.446(2)
C4 C5 1.396(2)
C4 C9 1.409(2)
C5 C6 1.380(2)
C5 H5 0.9500
C6 C7 1.401(2)
C6 H6 0.9500
C7 C8 1.379(2)
C7 H7 0.9500
C8 C9 1.391(2)
C8 H8 0.9500
C10 C11 1.342(2)
C10 H10 0.9500
C11 C17 1.482(2)
C12 C13 1.549(2)
C12 H12A 0.9900
C12 H12B 0.9900
C13 C14 1.537(2)
C13 H13A 0.9900
C13 H13B 0.9900
C14 C17 1.507(2)
C14 C15 1.539(2)
C14 H14 1.0000
C15 C16 1.547(2)
C15 H15A 0.9900
C15 H15B 0.9900
C16 H16A 0.9900
C16 H16B 0.9900
C18 C19 1.510(2)
C18 H18A 0.9900
C18 H18B 0.9900
C19 C24 1.387(2)
C19 C20 1.392(2)
C20 C21 1.384(2)
C20 H20 0.9500
C21 C22 1.395(2)
C21 H21 0.9500
C22 C23 1.392(2)
C22 C25 1.442(2)
C23 C24 1.384(2)
C23 H23 0.9500
C24 H24 0.9500

loop_
_geom_torsion_atom_site_label_1
_geom_torsion_atom_site_label_2
_geom_torsion_atom_site_label_3
_geom_torsion_atom_site_label_4
_geom_torsion
C9 N1 C2 C3 -0.32(16)
C18 N1 C2 C3 -177.95(13)
N1 C2 C3 C10 174.58(14)
N1 C2 C3 C4 -0.44(16)
C2 C3 C4 C5 178.37(16)
C10 C3 C4 C5 3.0(3)
C2 C3 C4 C9 1.02(16)
C10 C3 C4 C9 -174.37(14)
C9 C4 C5 C6 0.0(2)
C3 C4 C5 C6 -177.08(15)
C4 C5 C6 C7 1.0(2)
C5 C6 C7 C8 -1.0(2)
C6 C7 C8 C9 0.0(2)
C2 N1 C9 C8 -176.79(15)
C18 N1 C9 C8 0.9(2)
C2 N1 C9 C4 0.97(16)
C18 N1 C9 C4 178.69(12)
C7 C8 C9 N1 178.54(15)
C7 C8 C9 C4 1.1(2)
C5 C4 C9 N1 -179.04(12)
C3 C4 C9 N1 -1.23(16)
C5 C4 C9 C8 -1.1(2)
C3 C4 C9 C8 176.73(14)
C2 C3 C10 C11 -5.1(3)
C4 C3 C10 C11 169.08(15)
C3 C10 C11 N2 2.1(2)
C3 C10 C11 C17 -175.87(14)
C12 N2 C11 C10 -119.06(15)
C16 N2 C11 C10 124.13(15)
C12 N2 C11 C17 59.06(15)
C16 N2 C11 C17 -57.76(16)
C11 N2 C12 C13 -57.57(16)
C16 N2 C12 C13 59.45(16)
N2 C12 C13 C14 -0.11(18)
C12 C13 C14 C17 56.92(16)
C12 C13 C14 C15 -59.29(17)
C17 C14 C15 C16 -57.07(16)
C13 C14 C15 C16 59.08(16)
C11 N2 C16 C15 57.11(16)
C12 N2 C16 C15 -59.69(16)
C14 C15 C16 N2 0.19(18)
C10 C11 C17 O1 -2.1(2)
N2 C11 C17 O1 179.80(13)
C10 C11 C17 C14 177.55(14)
N2 C11 C17 C14 -0.58(17)
C13 C14 C17 O1 121.88(16)
C15 C14 C17 O1 -121.72(16)
C13 C14 C17 C11 -57.74(16)
C15 C14 C17 C11 58.66(16)
C2 N1 C18 C19 -122.47(16)
C9 N1 C18 C19 60.24(18)
N1 C18 C19 C24 42.68(19)
N1 C18 C19 C20 -135.82(14)
C24 C19 C20 C21 -2.6(2)
C18 C19 C20 C21 175.96(14)
C19 C20 C21 C22 1.3(2)
C20 C21 C22 C23 0.9(2)
C20 C21 C22 C25 -177.41(14)
C21 C22 C23 C24 -1.7(2)
C25 C22 C23 C24 176.58(14)
C22 C23 C24 C19 0.4(2)
C20 C19 C24 C23 1.7(2)
C18 C19 C24 C23 -176.82(14)

loop_
_cod_related_entry_id
_cod_related_entry_database
_cod_related_entry_code
1 ChemSpider 24740800
